data_1550326
loop_
_publ_author_name
'Ziegler, Christoph G. P.'
'Maier, Thomas M.'
'Pelties, Stefan'
'Taube, Clemens'
'Hennersdorf, Felix'
'Ehlers, A.W.'
'Weigand, Jan J.'
'Wolf, Robert'

_publ_section_title
;
 Construction of Alkyl-Substituted Pentaphosphido Ligands in the
 Coordination Sphere of Cobalt
;
_journal_name_full 'Chemical Science'
_journal_paper_doi 10.1039/C8SC04745F
_journal_year 2019
_chemical_formula_moiety 'C65 H83 Co Ga N4 P5, C3 H7'
_chemical_formula_sum 'C68 H90 Co Ga N4 P5'
_chemical_formula_weight 1246.93
_chemical_properties_physical Air-sensitive,Moisture-sensitive
_space_group_crystal_system triclinic
_space_group_IT_number 2
_space_group_name_Hall '-P 1'
_space_group_name_H-M_alt 'P -1'
_symmetry_space_group_name_Hall '-P 1'
_symmetry_space_group_name_H-M 'P -1'
_atom_sites_solution_hydrogens geom
_atom_sites_solution_primary direct
_audit_creation_date 2018-05-22
_audit_creation_method
;
Olex2 1.2-alpha
(compiled 2018.04.26 svn.r3504 for OlexSys, GUI svn.r5492)
;
_audit_update_record
;
2018-08-13 deposited with the CCDC.
2018-11-30 downloaded from the CCDC.
;
_cell_angle_alpha 99.614(4)
_cell_angle_beta 94.655(4)
_cell_angle_gamma 102.639(4)
_cell_formula_units_Z 2
_cell_length_a 12.0763(7)
_cell_length_b 12.7169(7)
_cell_length_c 21.8615(9)
_cell_measurement_reflns_used 6277
_cell_measurement_temperature 123(1)
_cell_measurement_theta_max 73.7510
_cell_measurement_theta_min 12.1630
_cell_volume 3205.7(3)
_computing_cell_refinement 'CrysAlisPro 1.171.38.42b (Rigaku OD, 2015)'
_computing_data_collection 'CrysAlisPro 1.171.38.42b (Rigaku OD, 2015)'
_computing_data_reduction 'CrysAlisPro 1.171.38.42b (Rigaku OD, 2015)'
_computing_molecular_graphics 'Olex2 (Dolomanov et al., 2009)'
_computing_publication_material 'Olex2 (Dolomanov et al., 2009)'
_computing_structure_refinement 'ShelXL (Sheldrick, 2015)'
_computing_structure_solution 'SIR2004 (Burla et al.,  2007)'
_diffrn_ambient_environment air
_diffrn_ambient_temperature 123(1)
_diffrn_detector 'CCD plate'
_diffrn_detector_area_resol_mean 4.2047
_diffrn_detector_type TitanS2
_diffrn_measured_fraction_theta_full 0.964
_diffrn_measured_fraction_theta_max 0.920
_diffrn_measurement_details
;
List of Runs (angles in degrees, time in seconds):

  # Type    Start    End  Width  t~exp~   \w     \q     \k     \f   Frames
#--------------------------------------------------------------------------
  1  \w    -66.00  25.00   0.50   10.00    --  -44.94  57.00-180.00  182
  2  \w     15.00 116.00   0.50   10.00    --   44.94  77.00  30.00  202
  3  \w    -20.00  75.00   0.50   10.00    --   44.94 -99.00 -60.00  190
  4  \w     61.00 129.00   0.50   40.00    --  104.50 -45.00-180.00  136
  5  \w     34.00 135.00   0.50   40.00    --  104.50 -15.00   0.00  202
  6  \w     29.00 109.00   0.50   40.00    --  104.50 -94.00-120.00  160
  7  \w     38.00 114.00   0.50   40.00    --  104.50 -45.00  90.00  152
  8  \w     40.00 131.00   0.50   40.00    --  104.50 -61.00 -60.00  182
  9  \w     45.00 121.00   0.50   40.00    --  104.50-125.00 150.00  152
 10  \w     66.00 168.00   0.50   40.00    --  104.50  15.00  30.00  204
;
_diffrn_measurement_device 'four-circle diffractometer'
_diffrn_measurement_device_type 'GV1000, TitanS2'
_diffrn_measurement_method '\w scans'
_diffrn_orient_matrix_type 'CrysAlisPro convention (1999,Acta A55,543-557)'
_diffrn_orient_matrix_UB_11 0.0068680000
_diffrn_orient_matrix_UB_12 0.0219870000
_diffrn_orient_matrix_UB_13 0.0718353000
_diffrn_orient_matrix_UB_21 0.1277691000
_diffrn_orient_matrix_UB_22 -0.0008631000
_diffrn_orient_matrix_UB_23 0.0049167000
_diffrn_orient_matrix_UB_31 0.0313031000
_diffrn_orient_matrix_UB_32 0.1245257000
_diffrn_orient_matrix_UB_33 0.0012439000
_diffrn_radiation_monochromator mirror
_diffrn_radiation_probe x-ray
_diffrn_radiation_type CuK\a
_diffrn_radiation_wavelength 1.54184
_diffrn_reflns_av_R_equivalents 0.0629
_diffrn_reflns_av_unetI/netI 0.0683
_diffrn_reflns_Laue_measured_fraction_full 0.964
_diffrn_reflns_Laue_measured_fraction_max 0.920
_diffrn_reflns_limit_h_max 14
_diffrn_reflns_limit_h_min -13
_diffrn_reflns_limit_k_max 15
_diffrn_reflns_limit_k_min -11
_diffrn_reflns_limit_l_max 20
_diffrn_reflns_limit_l_min -26
_diffrn_reflns_number 18878
_diffrn_reflns_point_group_measured_fraction_full 0.964
_diffrn_reflns_point_group_measured_fraction_max 0.920
_diffrn_reflns_theta_full 67.684
_diffrn_reflns_theta_max 73.940
_diffrn_reflns_theta_min 3.628
_diffrn_source 'gradient vaccum rotating-anode X-ray tube'
_diffrn_source_type 'GV1000 (Cu) X-ray Source'
_exptl_absorpt_coefficient_mu 4.046
_exptl_absorpt_correction_T_max 1.00000
_exptl_absorpt_correction_T_min 0.13206
_exptl_absorpt_correction_type multi-scan
_exptl_absorpt_process_details
;
CrysAlisPro 1.171.38.42b (Rigaku Oxford Diffraction, 2015)
Empirical absorption correction using spherical harmonics,
 implemented in SCALE3 ABSPACK scaling algorithm.
;
_exptl_crystal_colour 'dark violet'
_exptl_crystal_colour_modifier dark
_exptl_crystal_colour_primary violet
_exptl_crystal_density_diffrn 1.292
_exptl_crystal_description plate
_exptl_crystal_F_000 1318
_exptl_crystal_recrystallization_method 'Re-crystallisation from solvent: n-hexane'
_exptl_crystal_size_max 0.333
_exptl_crystal_size_mid 0.212
_exptl_crystal_size_min 0.155
_refine_diff_density_max 1.161
_refine_diff_density_min -1.436
_refine_diff_density_rms 0.135
_refine_ls_extinction_method none
_refine_ls_goodness_of_fit_ref 1.040
_refine_ls_hydrogen_treatment constr
_refine_ls_matrix_type full
_refine_ls_number_parameters 733
_refine_ls_number_reflns 11950
_refine_ls_number_restraints 0
_refine_ls_restrained_S_all 1.040
_refine_ls_R_factor_all 0.0804
_refine_ls_R_factor_gt 0.0717
_refine_ls_shift/su_max 0.001
_refine_ls_shift/su_mean 0.000
_refine_ls_structure_factor_coef Fsqd
_refine_ls_weighting_details 'w=1/[\s^2^(Fo^2^)+(0.1402P)^2^+0.6385P] where P=(Fo^2^+2Fc^2^)/3'
_refine_ls_weighting_scheme calc
_refine_ls_wR_factor_gt 0.1887
_refine_ls_wR_factor_ref 0.2019
_reflns_Friedel_coverage 0.000
_reflns_number_gt 10368
_reflns_number_total 11950
_reflns_threshold_expression 'I > 2\s(I)'
_cod_data_source_file c8sc04745f2.cif
_cod_data_source_block 4_[MesBIAN)Co(P5)(iPr)2Ga(Dippnacnac)]_multicrystal2
_cod_database_code 1550326
_shelx_shelxl_version_number 2014/7
_chemical_oxdiff_formula 'C69  O1 H87 N2 P5 Co1 Ga1'
_shelx_space_group_comment
;
The symmetry employed for this shelxl refinement is uniquely defined
by the following loop, which should always be used as a source of
symmetry information in preference to the above space-group names.
They are only intended as comments.
;
_olex2_refinement_description
;
1. Fixed Uiso
 At 1.2 times of:
  All C(H) groups, All C(H,H) groups
 At 1.5 times of:
  All C(H,H,H) groups
2.a Ternary CH refined with riding coordinates:
 C00Q(H00Q), C01F(H01L), C3(H3), C01O(H01), C4(H4), C01X(H7AA)
2.b Secondary CH2 refined with riding coordinates:
 C023(H02P,H02Q), C027(H02U,H02V)
2.c Aromatic/amide H refined with riding coordinates:
 C00I(H00I), C00P(H00P), C00T(H00T), C00W(H00W), C00Z(H00Z), C010(H010),
 C012(H012), C013(H013), C014(H014), C015(H015), C01A(H01G), C01E(H01K),
 C01G(H01M), C01I(H01Q), C01M(H01Z), C01P(H0AA), C01U(H5AA)
2.d Idealised Me refined as rotating group:
 C00Y(H00A,H00B,H00C), C016(H01A,H01B,H01C), C019(H01D,H01E,H01F), C01B(H01H,
 H01I,H01J), C01H(H01N,H01O,H01P), C01J(H01R,H01S,H01T), C01K(H01U,H01V,H01W),
 C01L(H01X,H01Y,H), C01Q(H1AA,HA,HB), C01R(H2AA,HC,HD), C01S(H3AA,HE,HF),
 C01T(H4AA,HG,HH), C01V(H6AA,HI,HJ), C01Y(H8AA,HK,HL), C01Z(H9AA,HM,HN),
 C020(H02A,H02B,H02C), C021(H02D,H02E,H02F), C022(H02G,H02H,H02I), C024(H02J,
 H02K,H02L), C025(H02M,H02N,H02O), C026(H02R,H02S,H02T)
;
_olex2_submission_original_sample_id zic049
_olex2_submission_special_instructions 'No special instructions were received'
_oxdiff_exptl_absorpt_empirical_details
;
Empirical correction (ABSPACK) includes:
- Absorption correction using spherical harmonics
- Frame scaling
- Detector area scaling
;
_oxdiff_exptl_absorpt_empirical_full_max 4.716
_oxdiff_exptl_absorpt_empirical_full_min 0.414

loop_
_space_group_symop_operation_xyz
'x, y, z'
'-x, -y, -z'

loop_
_atom_site_label
_atom_site_type_symbol
_atom_site_fract_x
_atom_site_fract_y
_atom_site_fract_z
_atom_site_U_iso_or_equiv
_atom_site_adp_type
_atom_site_occupancy
_atom_site_site_symmetry_order
_atom_site_calc_flag
_atom_site_refinement_flags_posn
Ga1 Ga 0.32938(3) 0.90412(3) 0.77305(2) 0.01904(14) Uani 1 1 d .
Co1 Co 0.15241(5) 0.64404(4) 0.70295(3) 0.02002(16) Uani 1 1 d .
P1 P 0.23706(8) 0.81088(7) 0.67488(4) 0.0236(2) Uani 1 1 d .
P4 P 0.25302(7) 0.72938(7) 0.80179(4) 0.0221(2) Uani 1 1 d .
P3 P 0.07436(8) 0.73026(7) 0.78415(5) 0.0266(2) Uani 1 1 d .
P2 P 0.06724(8) 0.79106(8) 0.69778(5) 0.0282(2) Uani 1 1 d .
P5 P 0.23383(8) 0.67630(8) 0.89377(5) 0.0284(2) Uani 1 1 d .
N2 N 0.4972(2) 0.9592(2) 0.78436(14) 0.0218(6) Uani 1 1 d .
N4 N 0.0375(2) 0.5050(2) 0.69366(14) 0.0215(6) Uani 1 1 d .
N1 N 0.2940(2) 1.0456(2) 0.80948(14) 0.0204(6) Uani 1 1 d .
N3 N 0.2115(2) 0.5644(2) 0.63572(13) 0.0199(6) Uani 1 1 d .
C00C C 0.1501(3) 0.3725(3) 0.56463(17) 0.0222(7) Uani 1 1 d .
C1 C 0.1506(3) 0.4612(3) 0.61671(16) 0.0203(6) Uani 1 1 d .
C00E C 0.5897(3) 0.9330(3) 0.68851(19) 0.0270(7) Uani 1 1 d .
C00F C 0.4087(3) 0.6064(3) 0.60873(17) 0.0230(7) Uani 1 1 d .
C00G C -0.0644(3) 0.4764(3) 0.72334(17) 0.0237(7) Uani 1 1 d .
C00H C 0.2511(3) 0.6323(3) 0.54009(17) 0.0237(7) Uani 1 1 d .
C00I C 0.3272(3) 0.6640(3) 0.49878(19) 0.0283(8) Uani 1 1 d .
H00I H 0.3005 0.6852 0.4627 0.034 Uiso 1 1 calc R
C00J C 0.5713(3) 0.9060(3) 0.74715(18) 0.0244(7) Uani 1 1 d .
C00K C 0.2922(3) 0.6025(3) 0.59470(16) 0.0195(6) Uani 1 1 d .
C00L C -0.0077(3) 0.3166(3) 0.61920(17) 0.0221(7) Uani 1 1 d .
C00M C 0.3742(3) 1.1279(3) 0.84328(17) 0.0241(7) Uani 1 1 d .
C2 C 0.0553(3) 0.4285(3) 0.64917(16) 0.0201(6) Uani 1 1 d .
C00O C 0.1835(3) 1.0647(3) 0.78871(17) 0.0226(7) Uani 1 1 d .
C00P C -0.1076(3) 0.2459(3) 0.62546(18) 0.0268(7) Uani 1 1 d .
H00P H -0.1503 0.2631 0.6576 0.032 Uiso 1 1 calc R
C00Q C 0.5993(3) 0.7955(3) 0.83240(19) 0.0286(8) Uani 1 1 d .
H00Q H 0.5164 0.7852 0.8320 0.034 Uiso 1 1 calc R
C00R C -0.0612(3) 0.4267(3) 0.77533(19) 0.0290(8) Uani 1 1 d .
C00S C 0.5480(3) 1.0550(3) 0.82127(17) 0.0231(7) Uani 1 1 d .
C00T C 0.7195(3) 0.8077(3) 0.7427(2) 0.0311(8) Uani 1 1 d .
H00T H 0.7620 0.7642 0.7595 0.037 Uiso 1 1 calc R
C00U C 0.1722(3) 1.1058(3) 0.7332(2) 0.0302(8) Uani 1 1 d .
C00V C 0.0183(3) 0.1893(3) 0.52464(18) 0.0270(8) Uani 1 1 d .
C00W C 0.2116(3) 0.3579(3) 0.51475(17) 0.0267(7) Uani 1 1 d .
H00W H 0.2741 0.4123 0.5103 0.032 Uiso 1 1 calc R
C00X C 0.6307(3) 0.8371(3) 0.77391(18) 0.0258(7) Uani 1 1 d .
C00Y C 0.1268(3) 0.6301(3) 0.52567(19) 0.0297(8) Uani 1 1 d .
H00A H 0.1168 0.6651 0.4907 0.045 Uiso 1 1 calc GR
H00B H 0.1011 0.6684 0.5614 0.045 Uiso 1 1 calc GR
H00C H 0.0831 0.5554 0.5157 0.045 Uiso 1 1 calc GR
C00Z C 0.1776(4) 0.2583(3) 0.47031(19) 0.0332(8) Uani 1 1 d .
H00Z H 0.2207 0.2479 0.4374 0.040 Uiso 1 1 calc R
C010 C -0.0846(4) 0.1174(3) 0.5329(2) 0.0325(8) Uani 1 1 d .
H010 H -0.1118 0.0508 0.5052 0.039 Uiso 1 1 calc R
C011 C 0.0544(3) 0.2868(3) 0.56850(17) 0.0220(7) Uani 1 1 d .
C012 C 0.0847(4) 0.1770(3) 0.47353(19) 0.0320(8) Uani 1 1 d .
H012 H 0.0645 0.1138 0.4427 0.038 Uiso 1 1 calc R
C013 C 0.4894(3) 1.1255(3) 0.85422(17) 0.0234(7) Uani 1 1 d .
H013 H 0.5325 1.1773 0.8876 0.028 Uiso 1 1 calc R
C014 C -0.1443(3) 0.1455(3) 0.5814(2) 0.0331(9) Uani 1 1 d .
H014 H -0.2116 0.0968 0.5858 0.040 Uiso 1 1 calc R
C015 C -0.2652(3) 0.4649(3) 0.7255(2) 0.0347(9) Uani 1 1 d .
H015 H -0.3334 0.4777 0.7090 0.042 Uiso 1 1 calc R
C016 C 0.6764(3) 1.0977(3) 0.82571(19) 0.0293(8) Uani 1 1 d .
H01A H 0.7135 1.0404 0.8324 0.044 Uiso 1 1 calc GR
H01B H 0.7013 1.1587 0.8600 0.044 Uiso 1 1 calc GR
H01C H 0.6956 1.1210 0.7875 0.044 Uiso 1 1 calc GR
C017 C 0.4428(4) 0.6653(3) 0.5098(2) 0.0310(8) Uani 1 1 d .
C018 C 0.0920(3) 1.0415(3) 0.82372(19) 0.0281(8) Uani 1 1 d .
C019 C 0.0476(4) 0.4032(3) 0.8014(2) 0.0353(9) Uani 1 1 d .
H01D H 0.0741 0.3561 0.7697 0.053 Uiso 1 1 calc GR
H01E H 0.0339 0.3676 0.8364 0.053 Uiso 1 1 calc GR
H01F H 0.1045 0.4708 0.8147 0.053 Uiso 1 1 calc GR
C01A C 0.6785(3) 0.8987(3) 0.65928(19) 0.0305(8) Uani 1 1 d .
H01G H 0.6922 0.9147 0.6202 0.037 Uiso 1 1 calc R
C01B C 0.4520(3) 0.5782(4) 0.6687(2) 0.0338(8) Uani 1 1 d .
H01H H 0.4207 0.6149 0.7027 0.051 Uiso 1 1 calc GR
H01I H 0.5339 0.6014 0.6754 0.051 Uiso 1 1 calc GR
H01J H 0.4290 0.5003 0.6663 0.051 Uiso 1 1 calc GR
C01C C -0.2645(4) 0.4168(3) 0.7773(2) 0.0388(10) Uani 1 1 d .
C01D C -0.1663(3) 0.4954(3) 0.6966(2) 0.0284(8) Uani 1 1 d .
C01E C -0.1625(4) 0.3972(3) 0.8017(2) 0.0355(9) Uani 1 1 d .
H01K H -0.1617 0.3636 0.8364 0.043 Uiso 1 1 calc R
C01F C 0.5189(3) 0.9984(3) 0.65654(18) 0.0284(8) Uani 1 1 d .
H01L H 0.4456 0.9885 0.6737 0.034 Uiso 1 1 calc R
C01G C -0.0133(4) 1.0579(4) 0.8011(2) 0.0377(9) Uani 1 1 d .
H01M H -0.0753 1.0433 0.8235 0.045 Uiso 1 1 calc R
C01H C -0.1715(3) 0.5441(3) 0.6388(2) 0.0340(9) Uani 1 1 d .
H01N H -0.1238 0.6172 0.6472 0.051 Uiso 1 1 calc GR
H01O H -0.2490 0.5464 0.6266 0.051 Uiso 1 1 calc GR
H01P H -0.1451 0.4999 0.6057 0.051 Uiso 1 1 calc GR
C01I C 0.4824(3) 0.6373(3) 0.5647(2) 0.0309(8) Uani 1 1 d .
H01Q H 0.5596 0.6390 0.5727 0.037 Uiso 1 1 calc R
C01J C 0.3464(4) 1.2352(3) 0.8688(2) 0.0347(9) Uani 1 1 d .
H01R H 0.3830 1.2908 0.8473 0.052 Uiso 1 1 calc GR
H01S H 0.3733 1.2563 0.9126 0.052 Uiso 1 1 calc GR
H01T H 0.2651 1.2272 0.8627 0.052 Uiso 1 1 calc GR
C01K C 0.2414(4) 1.0843(4) 0.6263(2) 0.0392(10) Uani 1 1 d .
H01U H 0.2206 1.0060 0.6228 0.059 Uiso 1 1 calc GR
H01V H 0.3068 1.1041 0.6048 0.059 Uiso 1 1 calc GR
H01W H 0.1786 1.1083 0.6080 0.059 Uiso 1 1 calc GR
C01L C 0.4920(4) 0.9567(4) 0.5860(2) 0.0429(10) Uani 1 1 d .
H01X H 0.5617 0.9680 0.5671 0.064 Uiso 1 1 calc GR
H01Y H 0.4418 0.9961 0.5687 0.064 Uiso 1 1 calc GR
H H 0.4557 0.8798 0.5778 0.064 Uiso 1 1 calc GR
C01M C 0.7456(3) 0.8414(4) 0.6879(2) 0.0356(9) Uani 1 1 d .
H01Z H 0.8087 0.8256 0.6700 0.043 Uiso 1 1 calc R
C3 C 0.3707(4) 0.6330(4) 0.9077(2) 0.0367(9) Uani 1 1 d .
H3 H 0.4341 0.6900 0.8999 0.044 Uiso 1 1 calc R
C01O C 0.2705(4) 1.1393(4) 0.6956(2) 0.0341(9) Uani 1 1 d .
H01 H 0.3371 1.1168 0.7130 0.041 Uiso 1 1 calc R
C01P C -0.0265(4) 1.0957(4) 0.7457(3) 0.0424(10) Uani 1 1 d .
H0AA H -0.0975 1.1047 0.7309 0.051 Uiso 1 1 calc R
C01Q C 0.3026(4) 1.2648(4) 0.7007(3) 0.0447(10) Uani 1 1 d .
H1AA H 0.2387 1.2882 0.6831 0.067 Uiso 1 1 calc GR
HA H 0.3667 1.2848 0.6783 0.067 Uiso 1 1 calc GR
HB H 0.3223 1.2998 0.7439 0.067 Uiso 1 1 calc GR
C01R C 0.3633(4) 0.5270(4) 0.8611(3) 0.0430(10) Uani 1 1 d .
H2AA H 0.2973 0.4726 0.8659 0.064 Uiso 1 1 calc GR
HC H 0.4309 0.5007 0.8688 0.064 Uiso 1 1 calc GR
HD H 0.3570 0.5410 0.8193 0.064 Uiso 1 1 calc GR
C01S C 0.6271(4) 0.6829(4) 0.8336(2) 0.0387(9) Uani 1 1 d .
H3AA H 0.5940 0.6333 0.7952 0.058 Uiso 1 1 calc GR
HE H 0.5961 0.6539 0.8681 0.058 Uiso 1 1 calc GR
HF H 0.7085 0.6916 0.8384 0.058 Uiso 1 1 calc GR
C01T C 0.5739(4) 1.1217(4) 0.6708(2) 0.0410(10) Uani 1 1 d .
H4AA H 0.5744 1.1500 0.7144 0.061 Uiso 1 1 calc GR
HG H 0.5309 1.1586 0.6463 0.061 Uiso 1 1 calc GR
HH H 0.6510 1.1340 0.6606 0.061 Uiso 1 1 calc GR
C01U C 0.0647(4) 1.1198(4) 0.7125(2) 0.0412(10) Uani 1 1 d .
H5AA H 0.0547 1.1460 0.6757 0.049 Uiso 1 1 calc R
C01V C 0.5213(4) 0.6978(5) 0.4622(3) 0.0487(12) Uani 1 1 d .
H6AA H 0.5470 0.6352 0.4431 0.073 Uiso 1 1 calc GR
HI H 0.5860 0.7547 0.4825 0.073 Uiso 1 1 calc GR
HJ H 0.4807 0.7241 0.4306 0.073 Uiso 1 1 calc GR
C4 C 0.2570(4) 0.8138(4) 0.9466(2) 0.0377(9) Uani 1 1 d .
H4 H 0.2064 0.8525 0.9269 0.045 Uiso 1 1 calc R
C01X C 0.1027(4) 0.9949(5) 0.8828(2) 0.0457(11) Uani 1 1 d .
H7AA H 0.1535 0.9449 0.8752 0.055 Uiso 1 1 calc R
C01Y C -0.0064(5) 0.9261(4) 0.8973(3) 0.0488(12) Uani 1 1 d .
H8AA H -0.0594 0.9713 0.9060 0.073 Uiso 1 1 calc GR
HK H 0.0095 0.8946 0.9330 0.073 Uiso 1 1 calc GR
HL H -0.0388 0.8686 0.8620 0.073 Uiso 1 1 calc GR
C01Z C -0.3722(5) 0.3868(4) 0.8078(3) 0.0548(15) Uani 1 1 d .
H9AA H -0.4239 0.4303 0.7972 0.082 Uiso 1 1 calc GR
HM H -0.3530 0.4005 0.8524 0.082 Uiso 1 1 calc GR
HN H -0.4079 0.3104 0.7933 0.082 Uiso 1 1 calc GR
C020 C 0.6556(4) 0.8720(4) 0.8937(2) 0.0403(10) Uani 1 1 d .
H02A H 0.7371 0.8886 0.8941 0.060 Uiso 1 1 calc GR
H02B H 0.6354 0.8368 0.9281 0.060 Uiso 1 1 calc GR
H02C H 0.6296 0.9387 0.8974 0.060 Uiso 1 1 calc GR
C021 C 0.3923(5) 0.6159(5) 0.9755(3) 0.0590(14) Uani 1 1 d .
H02D H 0.4098 0.6856 1.0036 0.089 Uiso 1 1 calc GR
H02E H 0.4555 0.5818 0.9793 0.089 Uiso 1 1 calc GR
H02F H 0.3251 0.5695 0.9859 0.089 Uiso 1 1 calc GR
C022 C 0.3754(4) 0.8891(4) 0.9554(2) 0.0457(11) Uani 1 1 d .
H02G H 0.4272 0.8606 0.9800 0.069 Uiso 1 1 calc GR
H02H H 0.3729 0.9610 0.9763 0.069 Uiso 1 1 calc GR
H02I H 0.4013 0.8935 0.9153 0.069 Uiso 1 1 calc GR
C023 C 0.9572(6) 0.5152(6) 0.9773(3) 0.0637(16) Uani 1 1 d .
H02P H 0.9972 0.5425 0.9443 0.076 Uiso 1 1 calc R
H02Q H 0.9000 0.4491 0.9582 0.076 Uiso 1 1 calc R
C024 C 0.1575(6) 1.0750(6) 0.9393(3) 0.0638(15) Uani 1 1 d .
H02J H 0.2354 1.1060 0.9343 0.096 Uiso 1 1 calc GR
H02K H 0.1558 1.0392 0.9747 0.096 Uiso 1 1 calc GR
H02L H 0.1171 1.1324 0.9460 0.096 Uiso 1 1 calc GR
C025 C 0.2127(6) 0.7987(5) 1.0095(3) 0.0579(14) Uani 1 1 d .
H02M H 0.1371 0.7517 1.0020 0.087 Uiso 1 1 calc GR
H02N H 0.2106 0.8689 1.0332 0.087 Uiso 1 1 calc GR
H02O H 0.2628 0.7662 1.0327 0.087 Uiso 1 1 calc GR
C026 C 0.8153(8) 0.6287(7) 0.9582(4) 0.088(2) Uani 1 1 d .
H02R H 0.8574 0.6628 0.9285 0.131 Uiso 1 1 calc GR
H02S H 0.7760 0.6788 0.9798 0.131 Uiso 1 1 calc GR
H02T H 0.7606 0.5635 0.9368 0.131 Uiso 1 1 calc GR
C027 C 0.8977(6) 0.5983(6) 1.0053(3) 0.0716(18) Uani 1 1 d .
H02U H 0.9545 0.6642 1.0253 0.086 Uiso 1 1 calc R
H02V H 0.8555 0.5705 1.0374 0.086 Uiso 1 1 calc R

loop_
_atom_site_aniso_label
_atom_site_aniso_U_11
_atom_site_aniso_U_22
_atom_site_aniso_U_33
_atom_site_aniso_U_23
_atom_site_aniso_U_13
_atom_site_aniso_U_12
Ga1 0.0190(2) 0.0203(2) 0.0169(2) -0.00047(16) 0.00317(15) 0.00532(15)
Co1 0.0200(3) 0.0205(3) 0.0172(3) -0.0030(2) 0.0036(2) 0.0042(2)
P1 0.0288(4) 0.0227(4) 0.0168(4) -0.0006(3) 0.0014(3) 0.0045(3)
P4 0.0258(4) 0.0217(4) 0.0165(4) -0.0007(3) 0.0036(3) 0.0039(3)
P3 0.0235(4) 0.0284(4) 0.0249(5) -0.0050(3) 0.0076(3) 0.0054(3)
P2 0.0244(4) 0.0268(4) 0.0315(5) -0.0014(4) -0.0013(4) 0.0086(3)
P5 0.0327(5) 0.0310(5) 0.0200(5) 0.0023(4) 0.0059(4) 0.0054(4)
N2 0.0216(13) 0.0205(13) 0.0221(15) -0.0006(11) 0.0046(11) 0.0054(10)
N4 0.0192(13) 0.0244(14) 0.0191(15) -0.0015(11) 0.0047(11) 0.0049(10)
N1 0.0203(13) 0.0221(13) 0.0188(14) -0.0008(11) 0.0047(10) 0.0074(10)
N3 0.0198(13) 0.0231(13) 0.0144(14) -0.0010(11) 0.0006(10) 0.0036(10)
C00C 0.0244(16) 0.0245(16) 0.0177(17) -0.0004(13) 0.0007(12) 0.0100(13)
C1 0.0229(16) 0.0211(15) 0.0155(16) -0.0027(12) 0.0020(12) 0.0070(12)
C00E 0.0262(17) 0.0254(17) 0.027(2) -0.0011(14) 0.0071(14) 0.0055(13)
C00F 0.0224(16) 0.0272(16) 0.0215(18) 0.0035(13) 0.0057(13) 0.0101(13)
C00G 0.0268(17) 0.0219(16) 0.0197(17) -0.0039(13) 0.0089(13) 0.0040(13)
C00H 0.0285(17) 0.0246(16) 0.0161(17) -0.0023(13) 0.0007(13) 0.0080(13)
C00I 0.0329(19) 0.0309(18) 0.0236(19) 0.0057(14) 0.0053(14) 0.0117(14)
C00J 0.0201(15) 0.0236(16) 0.0280(19) -0.0008(14) 0.0051(13) 0.0053(12)
C00K 0.0200(15) 0.0215(15) 0.0170(16) -0.0006(12) 0.0054(12) 0.0068(12)
C00L 0.0240(16) 0.0209(15) 0.0203(17) -0.0006(13) -0.0011(13) 0.0078(13)
C00M 0.0259(17) 0.0245(16) 0.0213(18) -0.0006(13) 0.0068(13) 0.0072(13)
C2 0.0210(15) 0.0217(15) 0.0159(16) -0.0026(12) 0.0015(12) 0.0061(12)
C00O 0.0206(16) 0.0209(15) 0.0254(18) -0.0017(13) 0.0040(13) 0.0070(12)
C00P 0.0279(18) 0.0273(17) 0.0231(19) 0.0010(14) 0.0001(14) 0.0059(14)
C00Q 0.0266(17) 0.0323(18) 0.027(2) 0.0013(15) 0.0015(14) 0.0116(14)
C00R 0.0355(19) 0.0238(17) 0.0244(19) -0.0008(14) 0.0088(15) 0.0022(14)
C00S 0.0230(16) 0.0273(17) 0.0184(17) 0.0011(13) 0.0048(12) 0.0061(13)
C00T 0.0276(18) 0.0347(19) 0.029(2) -0.0037(15) 0.0023(15) 0.0113(15)
C00U 0.0282(19) 0.0334(19) 0.031(2) 0.0071(16) 0.0021(15) 0.0119(15)
C00V 0.0349(19) 0.0210(16) 0.0246(19) -0.0010(14) -0.0022(14) 0.0115(14)
C00W 0.0340(19) 0.0279(17) 0.0189(18) -0.0014(14) 0.0060(14) 0.0124(14)
C00X 0.0213(16) 0.0275(17) 0.0273(19) -0.0014(14) 0.0018(13) 0.0081(13)
C00Y 0.0268(18) 0.0368(19) 0.026(2) 0.0056(15) -0.0004(14) 0.0095(15)
C00Z 0.045(2) 0.034(2) 0.0216(19) -0.0033(15) 0.0066(16) 0.0187(17)
C010 0.043(2) 0.0201(16) 0.030(2) -0.0025(14) -0.0042(16) 0.0073(15)
C011 0.0259(16) 0.0220(16) 0.0175(17) 0.0003(13) -0.0035(13) 0.0092(13)
C012 0.045(2) 0.0271(18) 0.0230(19) -0.0050(14) 0.0003(16) 0.0155(16)
C013 0.0224(16) 0.0244(16) 0.0211(17) -0.0015(13) 0.0022(13) 0.0055(12)
C014 0.0296(19) 0.0258(18) 0.038(2) 0.0055(16) -0.0031(16) -0.0017(14)
C015 0.0246(18) 0.0273(18) 0.051(3) 0.0008(17) 0.0142(17) 0.0061(14)
C016 0.0228(17) 0.0300(18) 0.031(2) -0.0026(15) 0.0026(14) 0.0030(14)
C017 0.034(2) 0.0339(19) 0.031(2) 0.0094(16) 0.0144(16) 0.0135(15)
C018 0.0232(17) 0.0268(17) 0.034(2) -0.0013(15) 0.0075(14) 0.0089(13)
C019 0.042(2) 0.035(2) 0.026(2) 0.0050(16) 0.0020(16) 0.0028(16)
C01A 0.0302(18) 0.037(2) 0.0229(19) -0.0006(15) 0.0091(14) 0.0077(15)
C01B 0.0252(18) 0.045(2) 0.033(2) 0.0078(17) 0.0010(15) 0.0121(16)
C01C 0.037(2) 0.0265(18) 0.052(3) -0.0018(17) 0.0251(19) 0.0046(15)
C01D 0.0235(17) 0.0234(16) 0.036(2) -0.0018(15) 0.0077(15) 0.0053(13)
C01E 0.048(2) 0.0268(18) 0.029(2) 0.0012(15) 0.0190(18) 0.0019(16)
C01F 0.0333(19) 0.0319(19) 0.0220(18) 0.0056(15) 0.0087(14) 0.0098(15)
C01G 0.0250(19) 0.039(2) 0.052(3) 0.0061(19) 0.0093(17) 0.0126(16)
C01H 0.0233(17) 0.037(2) 0.040(2) 0.0022(17) 0.0001(15) 0.0071(15)
C01I 0.0232(17) 0.039(2) 0.034(2) 0.0071(16) 0.0093(15) 0.0123(15)
C01J 0.0321(19) 0.0296(19) 0.038(2) -0.0069(16) 0.0050(16) 0.0084(15)
C01K 0.055(3) 0.042(2) 0.028(2) 0.0091(18) 0.0063(18) 0.023(2)
C01L 0.052(3) 0.048(3) 0.029(2) 0.0024(19) 0.0044(19) 0.017(2)
C01M 0.0281(19) 0.043(2) 0.035(2) -0.0052(17) 0.0110(16) 0.0145(16)
C3 0.036(2) 0.035(2) 0.038(2) 0.0093(18) 0.0026(17) 0.0075(16)
C01O 0.034(2) 0.043(2) 0.032(2) 0.0143(17) 0.0089(16) 0.0182(17)
C01P 0.0254(19) 0.051(2) 0.055(3) 0.013(2) 0.0014(18) 0.0164(17)
C01Q 0.045(2) 0.044(2) 0.042(3) 0.008(2) 0.008(2) 0.0036(19)
C01R 0.049(3) 0.034(2) 0.048(3) 0.0047(19) 0.006(2) 0.0172(19)
C01S 0.048(2) 0.043(2) 0.030(2) 0.0073(18) 0.0059(18) 0.0222(19)
C01T 0.049(2) 0.034(2) 0.040(3) 0.0053(18) 0.0087(19) 0.0090(18)
C01U 0.034(2) 0.051(2) 0.044(3) 0.018(2) 0.0017(18) 0.0159(18)
C01V 0.043(2) 0.072(3) 0.047(3) 0.031(3) 0.026(2) 0.026(2)
C4 0.045(2) 0.042(2) 0.023(2) -0.0076(16) 0.0055(17) 0.0139(18)
C01X 0.033(2) 0.071(3) 0.043(3) 0.021(2) 0.0182(19) 0.018(2)
C01Y 0.054(3) 0.047(3) 0.050(3) 0.007(2) 0.032(2) 0.014(2)
C01Z 0.050(3) 0.038(2) 0.080(4) 0.008(2) 0.046(3) 0.005(2)
C020 0.042(2) 0.047(2) 0.027(2) -0.0009(18) -0.0002(17) 0.0078(18)
C021 0.061(3) 0.067(3) 0.053(3) 0.025(3) -0.005(3) 0.017(3)
C022 0.052(3) 0.039(2) 0.037(3) -0.0088(19) 0.001(2) 0.0053(19)
C023 0.064(3) 0.077(4) 0.041(3) 0.018(3) -0.007(3) -0.004(3)
C024 0.064(4) 0.078(4) 0.042(3) 0.006(3) 0.012(3) 0.002(3)
C025 0.067(4) 0.069(3) 0.034(3) -0.005(2) 0.016(2) 0.016(3)
C026 0.089(5) 0.088(5) 0.077(5) 0.019(4) -0.021(4) 0.010(4)
C027 0.054(3) 0.089(5) 0.063(4) 0.019(4) -0.006(3) 0.000(3)

loop_
_atom_type_symbol
_atom_type_description
_atom_type_scat_dispersion_real
_atom_type_scat_dispersion_imag
_atom_type_scat_source
C C 0.0181 0.0091 'International Tables Vol C Tables 4.2.6.8 and 6.1.1.4'
H H 0.0000 0.0000 'International Tables Vol C Tables 4.2.6.8 and 6.1.1.4'
Co Co -2.3653 3.6143 'International Tables Vol C Tables 4.2.6.8 and 6.1.1.4'
Ga Ga -1.2846 0.7763 'International Tables Vol C Tables 4.2.6.8 and 6.1.1.4'
N N 0.0311 0.0180 'International Tables Vol C Tables 4.2.6.8 and 6.1.1.4'
P P 0.2955 0.4335 'International Tables Vol C Tables 4.2.6.8 and 6.1.1.4'

loop_
_exptl_crystal_face_index_h
_exptl_crystal_face_index_k
_exptl_crystal_face_index_l
_exptl_crystal_face_perp_dist
-8 0 -1 0.1047
4 -4 -11 0.1203
1 -8 3 0.2527
8 -1 1 0.1010
1 1 13 0.0365
-7 0 5 0.0928
0 -8 2 0.2530
5 4 -5 0.0835
-1 -4 -11 0.1147
0 5 -12 0.0794
4 -8 4 0.2303
4 1 -12 0.0859
5 -3 -11 0.1120
-2 -2 -11 0.1203
1 -4 -12 0.0995
-2 6 -10 0.0914
1 5 -12 0.0749
1 8 -2 0.0437

loop_
_geom_angle_atom_site_label_1
_geom_angle_atom_site_label_2
_geom_angle_atom_site_label_3
_geom_angle
_geom_angle_site_symmetry_1
_geom_angle_site_symmetry_3
P1 Ga1 P4 82.28(3) . .
N2 Ga1 P1 119.23(9) . .
N2 Ga1 P4 117.57(9) . .
N2 Ga1 N1 96.30(12) . .
N1 Ga1 P1 118.80(9) . .
N1 Ga1 P4 124.97(9) . .
P1 Co1 P4 83.36(4) . .
P3 Co1 P1 92.60(4) . .
P3 Co1 P4 55.33(3) . .
P3 Co1 P2 55.42(4) . .
P2 Co1 P1 53.88(4) . .
P2 Co1 P4 91.88(4) . .
N4 Co1 P1 154.72(10) . .
N4 Co1 P4 119.95(10) . .
N4 Co1 P3 93.51(9) . .
N4 Co1 P2 111.55(9) . .
N3 Co1 P1 90.60(9) . .
N3 Co1 P4 126.03(9) . .
N3 Co1 P3 176.68(9) . .
N3 Co1 P2 126.34(9) . .
N3 Co1 N4 83.21(12) . .
Ga1 P1 Co1 98.34(4) . .
P2 P1 Ga1 97.13(4) . .
P2 P1 Co1 62.80(4) . .
Co1 P4 Ga1 95.82(4) . .
P3 P4 Ga1 96.72(4) . .
P3 P4 Co1 61.22(4) . .
P3 P4 P5 93.59(5) . .
P5 P4 Ga1 133.22(5) . .
P5 P4 Co1 128.60(5) . .
P4 P3 Co1 63.45(3) . .
P2 P3 Co1 63.02(4) . .
P2 P3 P4 102.46(5) . .
P1 P2 Co1 63.32(4) . .
P1 P2 P3 103.59(5) . .
P3 P2 Co1 61.56(4) . .
C3 P5 P4 100.62(15) . .
C3 P5 C4 104.7(2) . .
C4 P5 P4 99.97(15) . .
C00J N2 Ga1 122.4(2) . .
C00S N2 Ga1 121.4(2) . .
C00S N2 C00J 115.7(3) . .
C00G N4 Co1 131.2(2) . .
C2 N4 Co1 112.2(2) . .
C2 N4 C00G 116.4(3) . .
C00M N1 Ga1 121.3(2) . .
C00M N1 C00O 119.6(3) . .
C00O N1 Ga1 118.1(2) . .
C1 N3 Co1 113.0(2) . .
C1 N3 C00K 114.8(3) . .
C00K N3 Co1 130.7(2) . .
C00W C00C C1 136.4(3) . .
C00W C00C C011 118.0(3) . .
C011 C00C C1 105.5(3) . .
N3 C1 C00C 135.0(3) . .
N3 C1 C2 116.0(3) . .
C2 C1 C00C 108.7(3) . .
C00J C00E C01F 122.7(3) . .
C01A C00E C00J 117.7(4) . .
C01A C00E C01F 119.6(4) . .
C00K C00F C01B 120.5(3) . .
C00K C00F C01I 117.8(3) . .
C01I C00F C01B 121.7(3) . .
C00R C00G N4 120.0(3) . .
C00R C00G C01D 121.7(3) . .
C01D C00G N4 118.2(3) . .
C00I C00H C00K 118.9(3) . .
C00I C00H C00Y 119.9(3) . .
C00K C00H C00Y 121.2(3) . .
C00H C00I H00I 119.1 . .
C00H C00I C017 121.8(4) . .
C017 C00I H00I 119.1 . .
C00E C00J N2 118.8(3) . .
C00E C00J C00X 122.2(3) . .
C00X C00J N2 118.7(3) . .
C00F C00K N3 120.4(3) . .
C00H C00K N3 118.4(3) . .
C00H C00K C00F 121.2(3) . .
C00P C00L C2 136.4(3) . .
C00P C00L C011 118.8(3) . .
C011 C00L C2 104.6(3) . .
N1 C00M C013 124.1(3) . .
N1 C00M C01J 120.4(3) . .
C013 C00M C01J 115.3(3) . .
N4 C2 C1 115.6(3) . .
N4 C2 C00L 135.0(3) . .
C1 C2 C00L 109.0(3) . .
C00U C00O N1 118.3(3) . .
C018 C00O N1 119.8(3) . .
C018 C00O C00U 121.9(3) . .
C00L C00P H00P 120.9 . .
C00L C00P C014 118.2(4) . .
C014 C00P H00P 120.9 . .
C00X C00Q H00Q 107.4 . .
C00X C00Q C01S 111.7(3) . .
C00X C00Q C020 115.2(3) . .
C01S C00Q H00Q 107.4 . .
C020 C00Q H00Q 107.4 . .
C020 C00Q C01S 107.5(3) . .
C00G C00R C019 120.7(4) . .
C00G C00R C01E 118.4(4) . .
C01E C00R C019 121.0(4) . .
N2 C00S C013 124.2(3) . .
N2 C00S C016 119.8(3) . .
C013 C00S C016 115.8(3) . .
C00X C00T H00T 119.1 . .
C01M C00T H00T 119.1 . .
C01M C00T C00X 121.7(4) . .
C00O C00U C01O 124.1(3) . .
C01U C00U C00O 117.7(4) . .
C01U C00U C01O 118.2(4) . .
C010 C00V C012 127.1(3) . .
C011 C00V C010 116.5(4) . .
C011 C00V C012 116.2(4) . .
C00C C00W H00W 120.6 . .
C00C C00W C00Z 118.8(4) . .
C00Z C00W H00W 120.6 . .
C00J C00X C00Q 122.1(3) . .
C00T C00X C00J 116.6(4) . .
C00T C00X C00Q 121.3(3) . .
C00H C00Y H00A 109.5 . .
C00H C00Y H00B 109.5 . .
C00H C00Y H00C 109.5 . .
H00A C00Y H00B 109.5 . .
H00A C00Y H00C 109.5 . .
H00B C00Y H00C 109.5 . .
C00W C00Z H00Z 118.4 . .
C012 C00Z C00W 123.2(4) . .
C012 C00Z H00Z 118.4 . .
C00V C010 H010 119.8 . .
C014 C010 C00V 120.3(3) . .
C014 C010 H010 119.8 . .
C00C C011 C00L 112.2(3) . .
C00V C011 C00C 124.1(3) . .
C00V C011 C00L 123.4(3) . .
C00V C012 H012 120.1 . .
C00Z C012 C00V 119.7(3) . .
C00Z C012 H012 120.1 . .
C00M C013 C00S 128.3(3) . .
C00M C013 H013 115.9 . .
C00S C013 H013 115.9 . .
C00P C014 H014 118.6 . .
C010 C014 C00P 122.8(4) . .
C010 C014 H014 118.6 . .
C01C C015 H015 118.9 . .
C01C C015 C01D 122.2(4) . .
C01D C015 H015 118.9 . .
C00S C016 H01A 109.5 . .
C00S C016 H01B 109.5 . .
C00S C016 H01C 109.5 . .
H01A C016 H01B 109.5 . .
H01A C016 H01C 109.5 . .
H01B C016 H01C 109.5 . .
C00I C017 C01V 119.5(4) . .
C01I C017 C00I 118.5(4) . .
C01I C017 C01V 122.0(4) . .
C00O C018 C01X 122.2(3) . .
C01G C018 C00O 117.9(4) . .
C01G C018 C01X 119.8(4) . .
C00R C019 H01D 109.5 . .
C00R C019 H01E 109.5 . .
C00R C019 H01F 109.5 . .
H01D C019 H01E 109.5 . .
H01D C019 H01F 109.5 . .
H01E C019 H01F 109.5 . .
C00E C01A H01G 119.6 . .
C01M C01A C00E 120.7(4) . .
C01M C01A H01G 119.6 . .
C00F C01B H01H 109.5 . .
C00F C01B H01I 109.5 . .
C00F C01B H01J 109.5 . .
H01H C01B H01I 109.5 . .
H01H C01B H01J 109.5 . .
H01I C01B H01J 109.5 . .
C015 C01C C01E 118.7(4) . .
C015 C01C C01Z 120.8(5) . .
C01E C01C C01Z 120.5(5) . .
C00G C01D C015 117.4(4) . .
C00G C01D C01H 122.1(3) . .
C015 C01D C01H 120.5(4) . .
C00R C01E H01K 119.2 . .
C01C C01E C00R 121.5(4) . .
C01C C01E H01K 119.2 . .
C00E C01F H01L 107.0 . .
C00E C01F C01L 112.7(3) . .
C00E C01F C01T 112.4(3) . .
C01L C01F H01L 107.0 . .
C01L C01F C01T 110.4(4) . .
C01T C01F H01L 107.0 . .
C018 C01G H01M 119.6 . .
C01P C01G C018 120.8(4) . .
C01P C01G H01M 119.6 . .
C01D C01H H01N 109.5 . .
C01D C01H H01O 109.5 . .
C01D C01H H01P 109.5 . .
H01N C01H H01O 109.5 . .
H01N C01H H01P 109.5 . .
H01O C01H H01P 109.5 . .
C00F C01I H01Q 119.1 . .
C017 C01I C00F 121.8(4) . .
C017 C01I H01Q 119.1 . .
C00M C01J H01R 109.5 . .
C00M C01J H01S 109.5 . .
C00M C01J H01T 109.5 . .
H01R C01J H01S 109.5 . .
H01R C01J H01T 109.5 . .
H01S C01J H01T 109.5 . .
H01U C01K H01V 109.5 . .
H01U C01K H01W 109.5 . .
H01V C01K H01W 109.5 . .
C01O C01K H01U 109.5 . .
C01O C01K H01V 109.5 . .
C01O C01K H01W 109.5 . .
C01F C01L H01X 109.5 . .
C01F C01L H01Y 109.5 . .
C01F C01L H 109.5 . .
H01X C01L H01Y 109.5 . .
H01X C01L H 109.5 . .
H01Y C01L H 109.5 . .
C00T C01M C01A 120.4(4) . .
C00T C01M H01Z 119.8 . .
C01A C01M H01Z 119.8 . .
P5 C3 H3 108.9 . .
C01R C3 P5 107.8(3) . .
C01R C3 H3 108.9 . .
C01R C3 C021 110.8(4) . .
C021 C3 P5 111.4(4) . .
C021 C3 H3 108.9 . .
C00U C01O C01K 112.0(4) . .
C00U C01O H01 108.4 . .
C00U C01O C01Q 110.6(4) . .
C01K C01O H01 108.4 . .
C01K C01O C01Q 109.0(4) . .
C01Q C01O H01 108.4 . .
C01G C01P H0AA 119.8 . .
C01U C01P C01G 120.5(4) . .
C01U C01P H0AA 119.8 . .
C01O C01Q H1AA 109.5 . .
C01O C01Q HA 109.5 . .
C01O C01Q HB 109.5 . .
H1AA C01Q HA 109.5 . .
H1AA C01Q HB 109.5 . .
HA C01Q HB 109.5 . .
C3 C01R H2AA 109.5 . .
C3 C01R HC 109.5 . .
C3 C01R HD 109.5 . .
H2AA C01R HC 109.5 . .
H2AA C01R HD 109.5 . .
HC C01R HD 109.5 . .
C00Q C01S H3AA 109.5 . .
C00Q C01S HE 109.5 . .
C00Q C01S HF 109.5 . .
H3AA C01S HE 109.5 . .
H3AA C01S HF 109.5 . .
HE C01S HF 109.5 . .
C01F C01T H4AA 109.5 . .
C01F C01T HG 109.5 . .
C01F C01T HH 109.5 . .
H4AA C01T HG 109.5 . .
H4AA C01T HH 109.5 . .
HG C01T HH 109.5 . .
C00U C01U H5AA 119.4 . .
C01P C01U C00U 121.2(4) . .
C01P C01U H5AA 119.4 . .
C017 C01V H6AA 109.5 . .
C017 C01V HI 109.5 . .
C017 C01V HJ 109.5 . .
H6AA C01V HI 109.5 . .
H6AA C01V HJ 109.5 . .
HI C01V HJ 109.5 . .
P5 C4 H4 105.5 . .
C022 C4 P5 117.4(3) . .
C022 C4 H4 105.5 . .
C022 C4 C025 112.1(4) . .
C025 C4 P5 109.7(4) . .
C025 C4 H4 105.5 . .
C018 C01X H7AA 105.5 . .
C01Y C01X C018 115.1(4) . .
C01Y C01X H7AA 105.5 . .
C024 C01X C018 115.4(5) . .
C024 C01X H7AA 105.5 . .
C024 C01X C01Y 108.8(4) . .
C01X C01Y H8AA 109.5 . .
C01X C01Y HK 109.5 . .
C01X C01Y HL 109.5 . .
H8AA C01Y HK 109.5 . .
H8AA C01Y HL 109.5 . .
HK C01Y HL 109.5 . .
C01C C01Z H9AA 109.5 . .
C01C C01Z HM 109.5 . .
C01C C01Z HN 109.5 . .
H9AA C01Z HM 109.5 . .
H9AA C01Z HN 109.5 . .
HM C01Z HN 109.5 . .
C00Q C020 H02A 109.5 . .
C00Q C020 H02B 109.5 . .
C00Q C020 H02C 109.5 . .
H02A C020 H02B 109.5 . .
H02A C020 H02C 109.5 . .
H02B C020 H02C 109.5 . .
C3 C021 H02D 109.5 . .
C3 C021 H02E 109.5 . .
C3 C021 H02F 109.5 . .
H02D C021 H02E 109.5 . .
H02D C021 H02F 109.5 . .
H02E C021 H02F 109.5 . .
C4 C022 H02G 109.5 . .
C4 C022 H02H 109.5 . .
C4 C022 H02I 109.5 . .
H02G C022 H02H 109.5 . .
H02G C022 H02I 109.5 . .
H02H C022 H02I 109.5 . .
C023 C023 H02P 108.4 2_767 .
C023 C023 H02Q 108.4 2_767 .
H02P C023 H02Q 107.5 . .
C027 C023 C023 115.5(7) . 2_767
C027 C023 H02P 108.4 . .
C027 C023 H02Q 108.4 . .
C01X C024 H02J 109.5 . .
C01X C024 H02K 109.5 . .
C01X C024 H02L 109.5 . .
H02J C024 H02K 109.5 . .
H02J C024 H02L 109.5 . .
H02K C024 H02L 109.5 . .
C4 C025 H02M 109.5 . .
C4 C025 H02N 109.5 . .
C4 C025 H02O 109.5 . .
H02M C025 H02N 109.5 . .
H02M C025 H02O 109.5 . .
H02N C025 H02O 109.5 . .
H02R C026 H02S 109.5 . .
H02R C026 H02T 109.5 . .
H02S C026 H02T 109.5 . .
C027 C026 H02R 109.5 . .
C027 C026 H02S 109.5 . .
C027 C026 H02T 109.5 . .
C023 C027 C026 113.9(7) . .
C023 C027 H02U 108.8 . .
C023 C027 H02V 108.8 . .
C026 C027 H02U 108.8 . .
C026 C027 H02V 108.8 . .
H02U C027 H02V 107.7 . .

loop_
_geom_bond_atom_site_label_1
_geom_bond_atom_site_label_2
_geom_bond_distance
_geom_bond_site_symmetry_2
Ga1 P1 2.3320(9) .
Ga1 P4 2.4180(10) .
Ga1 N2 1.974(3) .
Ga1 N1 1.992(3) .
Co1 P1 2.3475(11) .
Co1 P4 2.3531(10) .
Co1 P3 2.3056(10) .
Co1 P2 2.3366(10) .
Co1 N4 1.963(3) .
Co1 N3 1.919(3) .
P1 P2 2.1220(13) .
P4 P3 2.1635(13) .
P4 P5 2.2389(13) .
P3 P2 2.1589(15) .
P5 C3 1.871(4) .
P5 C4 1.879(4) .
N2 C00J 1.456(4) .
N2 C00S 1.333(5) .
N4 C00G 1.442(4) .
N4 C2 1.323(4) .
N1 C00M 1.327(5) .
N1 C00O 1.457(4) .
N3 C1 1.335(4) .
N3 C00K 1.438(4) .
C00C C1 1.461(5) .
C00C C00W 1.378(5) .
C00C C011 1.423(5) .
C1 C2 1.422(5) .
C00E C00J 1.404(6) .
C00E C01A 1.403(5) .
C00E C01F 1.524(5) .
C00F C00K 1.404(5) .
C00F C01B 1.499(5) .
C00F C01I 1.408(5) .
C00G C00R 1.391(6) .
C00G C01D 1.405(5) .
C00H C00I 1.385(5) .
C00H C00K 1.397(5) .
C00H C00Y 1.502(5) .
C00I H00I 0.9300 .
C00I C017 1.393(6) .
C00J C00X 1.415(5) .
C00L C2 1.472(5) .
C00L C00P 1.369(5) .
C00L C011 1.433(5) .
C00M C013 1.399(5) .
C00M C01J 1.505(5) .
C00O C00U 1.407(6) .
C00O C018 1.402(5) .
C00P H00P 0.9300 .
C00P C014 1.424(5) .
C00Q H00Q 0.9800 .
C00Q C00X 1.509(6) .
C00Q C01S 1.544(5) .
C00Q C020 1.527(6) .
C00R C019 1.500(6) .
C00R C01E 1.399(6) .
C00S C013 1.403(5) .
C00S C016 1.516(5) .
C00T H00T 0.9300 .
C00T C00X 1.402(5) .
C00T C01M 1.376(6) .
C00U C01O 1.523(6) .
C00U C01U 1.399(6) .
C00V C010 1.416(6) .
C00V C011 1.395(5) .
C00V C012 1.435(6) .
C00W H00W 0.9300 .
C00W C00Z 1.419(5) .
C00Y H00A 0.9600 .
C00Y H00B 0.9600 .
C00Y H00C 0.9600 .
C00Z H00Z 0.9300 .
C00Z C012 1.365(6) .
C010 H010 0.9300 .
C010 C014 1.373(6) .
C012 H012 0.9300 .
C013 H013 0.9300 .
C014 H014 0.9300 .
C015 H015 0.9300 .
C015 C01C 1.375(7) .
C015 C01D 1.406(5) .
C016 H01A 0.9600 .
C016 H01B 0.9600 .
C016 H01C 0.9600 .
C017 C01I 1.386(6) .
C017 C01V 1.512(6) .
C018 C01G 1.398(6) .
C018 C01X 1.517(7) .
C019 H01D 0.9600 .
C019 H01E 0.9600 .
C019 H01F 0.9600 .
C01A H01G 0.9300 .
C01A C01M 1.381(6) .
C01B H01H 0.9600 .
C01B H01I 0.9600 .
C01B H01J 0.9600 .
C01C C01E 1.392(7) .
C01C C01Z 1.513(6) .
C01D C01H 1.500(6) .
C01E H01K 0.9300 .
C01F H01L 0.9800 .
C01F C01L 1.529(6) .
C01F C01T 1.531(6) .
C01G H01M 0.9300 .
C01G C01P 1.385(7) .
C01H H01N 0.9600 .
C01H H01O 0.9600 .
C01H H01P 0.9600 .
C01I H01Q 0.9300 .
C01J H01R 0.9600 .
C01J H01S 0.9600 .
C01J H01T 0.9600 .
C01K H01U 0.9600 .
C01K H01V 0.9600 .
C01K H01W 0.9600 .
C01K C01O 1.537(6) .
C01L H01X 0.9600 .
C01L H01Y 0.9600 .
C01L H 0.9600 .
C01M H01Z 0.9300 .
C3 H3 0.9800 .
C3 C01R 1.529(6) .
C3 C021 1.545(7) .
C01O H01 0.9800 .
C01O C01Q 1.540(6) .
C01P H0AA 0.9300 .
C01P C01U 1.374(7) .
C01Q H1AA 0.9600 .
C01Q HA 0.9600 .
C01Q HB 0.9600 .
C01R H2AA 0.9600 .
C01R HC 0.9600 .
C01R HD 0.9600 .
C01S H3AA 0.9600 .
C01S HE 0.9600 .
C01S HF 0.9600 .
C01T H4AA 0.9600 .
C01T HG 0.9600 .
C01T HH 0.9600 .
C01U H5AA 0.9300 .
C01V H6AA 0.9600 .
C01V HI 0.9600 .
C01V HJ 0.9600 .
C4 H4 0.9800 .
C4 C022 1.515(7) .
C4 C025 1.542(7) .
C01X H7AA 0.9800 .
C01X C01Y 1.502(7) .
C01X C024 1.468(9) .
C01Y H8AA 0.9600 .
C01Y HK 0.9600 .
C01Y HL 0.9600 .
C01Z H9AA 0.9600 .
C01Z HM 0.9600 .
C01Z HN 0.9600 .
C020 H02A 0.9600 .
C020 H02B 0.9600 .
C020 H02C 0.9600 .
C021 H02D 0.9600 .
C021 H02E 0.9600 .
C021 H02F 0.9600 .
C022 H02G 0.9600 .
C022 H02H 0.9600 .
C022 H02I 0.9600 .
C023 C023 1.530(12) 2_767
C023 H02P 0.9700 .
C023 H02Q 0.9700 .
C023 C027 1.481(11) .
C024 H02J 0.9600 .
C024 H02K 0.9600 .
C024 H02L 0.9600 .
C025 H02M 0.9600 .
C025 H02N 0.9600 .
C025 H02O 0.9600 .
C026 H02R 0.9600 .
C026 H02S 0.9600 .
C026 H02T 0.9600 .
C026 C027 1.528(10) .
C027 H02U 0.9700 .
C027 H02V 0.9700 .

loop_
_exptl_oxdiff_crystal_face_indexfrac_h
_exptl_oxdiff_crystal_face_indexfrac_k
_exptl_oxdiff_crystal_face_indexfrac_l
_exptl_oxdiff_crystal_face_x
_exptl_oxdiff_crystal_face_y
_exptl_oxdiff_crystal_face_z
-7.8059 -0.1297 -1.3946 -0.1566 -1.0041 -0.2622
3.8200 -3.5229 -10.7174 -0.8211 0.4384 -0.3324
1.3193 -8.2810 3.2084 0.0575 0.1915 -0.9859
7.7596 -0.5549 1.2468 0.1307 0.9980 0.1754
0.8353 0.8163 13.3145 0.9801 0.1715 0.1444
-6.9010 0.2412 5.1737 0.3296 -0.8565 -0.1796
0.3865 -7.8849 2.1256 -0.0180 0.0666 -0.9671
5.2250 3.6522 -5.3396 -0.2674 0.6382 0.6117
-1.0576 -3.5132 -11.2369 -0.8917 -0.1873 -0.4846
-0.4186 5.3446 -11.9841 -0.7462 -0.1170 0.6375
4.2477 -8.1417 4.0834 0.1435 0.5698 -0.8758
4.1812 1.2276 -12.3515 -0.8316 0.4724 0.2684
4.8409 -2.9129 -10.7473 -0.8028 0.5682 -0.2246
-1.9396 -2.0696 -10.7635 -0.8320 -0.2990 -0.3318
0.8916 -3.6623 -11.5924 -0.9071 0.0601 -0.4426
-2.3632 5.8565 -10.2202 -0.6216 -0.3572 0.6426
1.4843 4.5110 -12.4874 -0.7877 0.1244 0.5927
0.5881 7.8104 -2.3033 0.0103 0.0571 0.9881
